data_7203361
loop_
_publ_author_name
'Beghidja, Adel'
'Rogez, Guillaume'
'Rabu, Pierre'
'Welter, Richard'
'Drillon, Marc'

_publ_section_title
;
 An approach to chiral magnets using ?-hydroxycarboxylates
;
_journal_issue 26
_journal_name_full 'Journal of Materials Chemistry'
_journal_page_first 2715
_journal_paper_doi 10.1039/b603014a
_journal_volume 16
_journal_year 2006
_chemical_formula_moiety 'C4 H6 Fe O6'
_chemical_formula_sum 'C4 H6 Fe O6'
_chemical_formula_weight 205.94
_chemical_name_systematic
;
?
;
_space_group_IT_number 19
_symmetry_cell_setting orthorhombic
_symmetry_space_group_name_Hall 'P 2ac 2ab'
_symmetry_space_group_name_H-M 'P 21 21 21'
_atom_sites_solution_hydrogens geom
_atom_sites_solution_primary direct
_atom_sites_solution_secondary difmap
_audit_creation_date 05-09-05
_audit_creation_method SHELXL-97
_cell_angle_alpha 90.00
_cell_angle_beta 90.00
_cell_angle_gamma 90.00
_cell_formula_units_Z 4
_cell_length_a 7.8600(10)
_cell_length_b 8.9230(10)
_cell_length_c 8.9840(10)
_cell_measurement_reflns_used 2579
_cell_measurement_temperature 173(2)
_cell_measurement_theta_max 30.034
_cell_measurement_theta_min 0.998
_cell_volume 630.09(13)
_computing_cell_refinement 'Denzo (Nonius B.V., 1998)'
_computing_data_collection 'Collect (Nonius B.V., 1998)'
_computing_data_reduction 'Denzo (Nonius B.V., 1998)'
_computing_molecular_graphics 'PLATON 98 (Spek, 1998)'
_computing_publication_material 'SHELXL-97 (Sheldrick, 1997)'
_computing_structure_refinement 'SHELXL-97 (Sheldrick, 1997)'
_computing_structure_solution 'SHELXS-97 (Sheldrick, 1997)'
_diffrn_ambient_temperature 173(2)
_diffrn_measured_fraction_theta_full 0.999
_diffrn_measured_fraction_theta_max 0.999
_diffrn_measurement_device_type KappaCCD
_diffrn_measurement_method '\p scans'
_diffrn_radiation_monochromator graphite
_diffrn_radiation_source 'fine-focus sealed tube'
_diffrn_radiation_type MoK\a
_diffrn_radiation_wavelength 0.71070
_diffrn_reflns_av_R_equivalents 0.0399
_diffrn_reflns_av_sigmaI/netI 0.0402
_diffrn_reflns_limit_h_max 11
_diffrn_reflns_limit_h_min -10
_diffrn_reflns_limit_k_max 11
_diffrn_reflns_limit_k_min -12
_diffrn_reflns_limit_l_max 12
_diffrn_reflns_limit_l_min -8
_diffrn_reflns_number 4615
_diffrn_reflns_theta_full 30.03
_diffrn_reflns_theta_max 30.03
_diffrn_reflns_theta_min 3.22
_exptl_absorpt_coefficient_mu 2.371
_exptl_absorpt_correction_type none
_exptl_crystal_colour 'Pale green'
_exptl_crystal_density_diffrn 2.171
_exptl_crystal_density_method 'not measured'
_exptl_crystal_description prism
_exptl_crystal_F_000 416
_exptl_crystal_size_max 0.08
_exptl_crystal_size_mid 0.07
_exptl_crystal_size_min 0.06
_refine_diff_density_max 0.373
_refine_diff_density_min -0.726
_refine_diff_density_rms 0.087
_refine_ls_abs_structure_details 'Flack H D (1983), Acta Cryst. A39, 876-881'
_refine_ls_abs_structure_Flack -0.023(16)
_refine_ls_extinction_method none
_refine_ls_goodness_of_fit_ref 1.061
_refine_ls_hydrogen_treatment mixed
_refine_ls_matrix_type full
_refine_ls_number_parameters 107
_refine_ls_number_reflns 1771
_refine_ls_number_restraints 3
_refine_ls_restrained_S_all 1.060
_refine_ls_R_factor_all 0.0257
_refine_ls_R_factor_gt 0.0241
_refine_ls_shift/su_max 0.001
_refine_ls_shift/su_mean 0.000
_refine_ls_structure_factor_coef Fsqd
_refine_ls_weighting_details 'calc w=1/[\s^2^(Fo^2^)+(0.0312P)^2^+0.0472P] where P=(Fo^2^+2Fc^2^)/3'
_refine_ls_weighting_scheme calc
_refine_ls_wR_factor_gt 0.0617
_refine_ls_wR_factor_ref 0.0626
_reflns_number_gt 1696
_reflns_number_total 1771
_reflns_threshold_expression >2sigma(I)
_cod_data_source_file b603014a.txt
_cod_data_source_block L_Fe
_cod_depositor_comments
;
The following automatic conversions were performed:
'_symmetry_cell_setting' value 'Orthorhombic' changed to 'orthorhombic'
according to '/home/saulius/struct/CIF-dictionaries/cif_core.dic'
dictionary named 'cif_core.dic' version 2.4.1 from 2010-06-29.

Automatic conversion script
Id: cif_fix_enum 1527 2010-12-29 10:47:43Z saulius 
;
_cod_database_code 7203361

loop_
_symmetry_equiv_pos_as_xyz
'x, y, z'
'-x+1/2, -y, z+1/2'
'x+1/2, -y+1/2, -z'
'-x, y+1/2, -z+1/2'

loop_
_atom_site_label
_atom_site_type_symbol
_atom_site_fract_x
_atom_site_fract_y
_atom_site_fract_z
_atom_site_U_iso_or_equiv
_atom_site_adp_type
_atom_site_occupancy
_atom_site_symmetry_multiplicity
_atom_site_calc_flag
_atom_site_refinement_flags
_atom_site_disorder_assembly
_atom_site_disorder_group
Fe Fe 0.09692(3) 0.07052(3) 0.88821(3) 0.00952(8) Uani 1 1 d . . .
O4 O 0.07805(18) -0.15701(15) 0.82602(16) 0.0133(3) Uani 1 1 d . . .
O6 O 0.07459(17) 0.31426(15) 0.95308(17) 0.0132(3) Uani 1 1 d D . .
HO1 H 0.001(3) 0.315(3) 1.022(2) 0.058(8) Uiso 1 1 d D . .
HO2 H 0.041(4) 0.366(3) 0.879(2) 0.058(8) Uiso 1 1 d D . .
O5 O -0.08368(17) 0.10081(14) 0.72693(16) 0.0137(3) Uani 1 1 d . . .
C2 C -0.0849(2) -0.05505(19) 1.1644(2) 0.0105(3) Uani 1 1 d . . .
H2 H -0.1400 -0.0060 1.2522 0.013 Uiso 1 1 calc . . .
O2 O 0.20292(16) 0.00293(15) 1.09408(15) 0.0139(3) Uani 1 1 d . . .
C1 C 0.1078(2) -0.05631(19) 1.1889(2) 0.0107(3) Uani 1 1 d . . .
O1 O 0.34213(17) 0.11507(15) 0.80990(15) 0.0136(3) Uani 1 1 d . . .
C4 C 0.1542(2) -0.2800(2) 0.8166(2) 0.0102(4) Uani 1 1 d . . .
O3 O -0.11858(18) 0.03279(16) 1.03591(16) 0.0156(3) Uani 1 1 d . . .
H4A H -0.2283 0.0726 1.0156 0.019 Uiso 1 1 calc . . .
C3 C -0.1569(2) -0.2129(2) 1.1484(2) 0.0135(4) Uani 1 1 d . . .
H3A H -0.1379 -0.2484 1.0453 0.016 Uiso 1 1 calc . . .
H3B H -0.0950 -0.2812 1.2163 0.016 Uiso 1 1 calc . . .

loop_
_atom_site_aniso_label
_atom_site_aniso_U_11
_atom_site_aniso_U_22
_atom_site_aniso_U_33
_atom_site_aniso_U_23
_atom_site_aniso_U_13
_atom_site_aniso_U_12
Fe 0.00795(13) 0.01035(13) 0.01026(12) -0.00014(10) -0.00054(10) -0.00017(10)
O4 0.0135(7) 0.0093(6) 0.0172(7) -0.0020(5) -0.0021(6) 0.0015(5)
O6 0.0146(7) 0.0132(6) 0.0116(6) 0.0003(5) -0.0005(6) -0.0015(5)
O5 0.0140(7) 0.0108(6) 0.0163(7) 0.0017(5) -0.0061(6) 0.0002(5)
C2 0.0096(8) 0.0117(8) 0.0103(7) -0.0003(7) 0.0011(7) -0.0007(7)
O2 0.0116(6) 0.0196(7) 0.0105(7) 0.0005(6) -0.0003(5) -0.0011(6)
C1 0.0103(8) 0.0097(7) 0.0123(8) -0.0014(7) -0.0007(7) -0.0003(7)
O1 0.0116(6) 0.0171(7) 0.0120(7) -0.0039(5) 0.0023(5) -0.0033(5)
C4 0.0113(8) 0.0112(8) 0.0081(8) 0.0010(7) 0.0007(7) 0.0004(6)
O3 0.0117(6) 0.0200(7) 0.0153(7) 0.0080(6) 0.0015(6) 0.0051(5)
C3 0.0102(8) 0.0111(8) 0.0193(10) 0.0002(8) 0.0018(8) 0.0006(6)

loop_
_atom_type_symbol
_atom_type_description
_atom_type_scat_dispersion_real
_atom_type_scat_dispersion_imag
_atom_type_scat_source
C C 0.0033 0.0016 'International Tables Vol C Tables 4.2.6.8 and 6.1.1.4'
H H 0.0000 0.0000 'International Tables Vol C Tables 4.2.6.8 and 6.1.1.4'
O O 0.0106 0.0060 'International Tables Vol C Tables 4.2.6.8 and 6.1.1.4'
Fe Fe 0.3463 0.8444 'International Tables Vol C Tables 4.2.6.8 and 6.1.1.4'

loop_
_geom_angle_atom_site_label_1
_geom_angle_atom_site_label_2
_geom_angle_atom_site_label_3
_geom_angle
_geom_angle_site_symmetry_1
_geom_angle_site_symmetry_3
_geom_angle_publ_flag
O5 Fe O1 112.10(6) . . ?
O5 Fe O4 83.73(5) . . ?
O1 Fe O4 99.13(6) . . ?
O5 Fe O2 158.36(6) . . ?
O1 Fe O2 89.16(5) . . ?
O4 Fe O2 89.14(5) . . ?
O5 Fe O3 84.97(6) . . ?
O1 Fe O3 162.13(6) . . ?
O4 Fe O3 87.59(6) . . ?
O2 Fe O3 74.32(5) . . ?
O5 Fe O6 90.09(5) . . ?
O1 Fe O6 88.59(5) . . ?
O4 Fe O6 171.50(6) . . ?
O2 Fe O6 94.56(5) . . ?
O3 Fe O6 86.05(5) . . ?
C4 O4 Fe 145.75(13) . . ?
Fe O6 HO1 105(2) . . ?
Fe O6 HO2 110(2) . . ?
HO1 O6 HO2 111(3) . . ?
C4 O5 Fe 129.48(12) 4_556 . ?
O3 C2 C3 111.33(16) . . ?
O3 C2 C1 107.75(15) . . ?
C3 C2 C1 111.95(15) . . ?
O3 C2 H2 108.6 . . ?
C3 C2 H2 108.6 . . ?
C1 C2 H2 108.6 . . ?
C1 O2 Fe 118.70(12) . . ?
O2 C1 O1 124.91(17) . 2 ?
O2 C1 C2 119.41(16) . . ?
O1 C1 C2 115.63(16) 2 . ?
C1 O1 Fe 119.71(12) 2_554 . ?
O4 C4 O5 123.31(17) . 4_546 ?
O4 C4 C3 119.32(17) . 3_547 ?
O5 C4 C3 117.29(16) 4_546 3_547 ?
C2 O3 Fe 115.83(11) . . ?
C2 O3 H4A 122.1 . . ?
Fe O3 H4A 122.1 . . ?
C4 C3 C2 112.43(15) 3_447 . ?
C4 C3 H3A 109.1 3_447 . ?
C2 C3 H3A 109.1 . . ?
C4 C3 H3B 109.1 3_447 . ?
C2 C3 H3B 109.1 . . ?
H3A C3 H3B 107.9 . . ?

loop_
_geom_bond_atom_site_label_1
_geom_bond_atom_site_label_2
_geom_bond_distance
_geom_bond_site_symmetry_2
_geom_bond_publ_flag
Fe O5 2.0464(14) . ?
Fe O1 2.0899(14) . ?
Fe O4 2.1109(13) . ?
Fe O2 2.1162(14) . ?
Fe O3 2.1779(14) . ?
Fe O6 2.2585(14) . ?
O4 C4 1.253(2) . ?
O6 HO1 0.85(2) . ?
O6 HO2 0.85(2) . ?
O5 C4 1.262(2) 4_556 ?
C2 O3 1.420(2) . ?
C2 C3 1.525(3) . ?
C2 C1 1.530(3) . ?
C2 H2 1.0000 . ?
O2 C1 1.251(2) . ?
C1 O1 1.270(2) 2 ?
O1 C1 1.270(2) 2_554 ?
C4 O5 1.262(2) 4_546 ?
C4 C3 1.519(3) 3_547 ?
O3 H4A 0.9500 . ?
C3 C4 1.519(3) 3_447 ?
C3 H3A 0.9900 . ?
C3 H3B 0.9900 . ?

loop_
_geom_torsion_atom_site_label_1
_geom_torsion_atom_site_label_2
_geom_torsion_atom_site_label_3
_geom_torsion_atom_site_label_4
_geom_torsion
_geom_torsion_site_symmetry_1
_geom_torsion_site_symmetry_2
_geom_torsion_site_symmetry_3
_geom_torsion_site_symmetry_4
_geom_torsion_publ_flag
O5 Fe O4 C4 151.1(2) . . . . ?
O1 Fe O4 C4 39.7(2) . . . . ?
O2 Fe O4 C4 -49.4(2) . . . . ?
O3 Fe O4 C4 -123.7(2) . . . . ?
O6 Fe O4 C4 -165.3(3) . . . . ?
O1 Fe O5 C4 -82.06(17) . . . 4_556 ?
O4 Fe O5 C4 -179.39(17) . . . 4_556 ?
O2 Fe O5 C4 109.15(19) . . . 4_556 ?
O3 Fe O5 C4 92.49(17) . . . 4_556 ?
O6 Fe O5 C4 6.46(16) . . . 4_556 ?
O5 Fe O2 C1 -2.2(2) . . . . ?
O1 Fe O2 C1 -171.83(14) . . . . ?
O4 Fe O2 C1 -72.68(14) . . . . ?
O3 Fe O2 C1 15.06(13) . . . . ?
O6 Fe O2 C1 99.66(13) . . . . ?
Fe O2 C1 O1 172.62(14) . . . 2 ?
Fe O2 C1 C2 -9.9(2) . . . . ?
O3 C2 C1 O2 -5.9(2) . . . . ?
C3 C2 C1 O2 116.80(19) . . . . ?
O3 C2 C1 O1 171.79(15) . . . 2 ?
C3 C2 C1 O1 -65.5(2) . . . 2 ?
O5 Fe O1 C1 -49.44(14) . . . 2_554 ?
O4 Fe O1 C1 37.46(14) . . . 2_554 ?
O2 Fe O1 C1 126.45(14) . . . 2_554 ?
O3 Fe O1 C1 148.54(16) . . . 2_554 ?
O6 Fe O1 C1 -138.97(14) . . . 2_554 ?
Fe O4 C4 O5 177.27(16) . . . 4_546 ?
Fe O4 C4 C3 -5.9(3) . . . 3_547 ?
C3 C2 O3 Fe -104.87(14) . . . . ?
C1 C2 O3 Fe 18.26(18) . . . . ?
O5 Fe O3 C2 155.50(13) . . . . ?
O1 Fe O3 C2 -41.2(2) . . . . ?
O4 Fe O3 C2 71.58(13) . . . . ?
O2 Fe O3 C2 -18.20(12) . . . . ?
O6 Fe O3 C2 -114.06(13) . . . . ?
O3 C2 C3 C4 -81.3(2) . . . 3_447 ?
C1 C2 C3 C4 157.98(15) . . . 3_447 ?
